data_1007037
loop_
_publ_author_name
'Durif, A'
'Averbuch-Pouchot, M T'
'Guitel, J C'

_publ_section_title
;
Structures de deux phosphotellurates. Te (O H)~6~ ((N H~4~)~2~ H P
O~4~)~2~ Te (O H)~6~ (Na~2~ H P O~4~) (H~2~ O)
;
_journal_coden_ASTM ACBCAR
_journal_name_full 'Acta Crystallographica B (24,1968-38,1982)'
_journal_page_first 1444
_journal_page_last 1447
_journal_paper_doi 10.1107/S056774087900666X
_journal_volume 35
_journal_year 1979
_chemical_formula_structural 'Te (O H)6 ((N H4)2 H P O4)2'
_chemical_formula_sum 'H24 N4 O14 P2 Te'
_chemical_name_systematic
;
Tellurium(VI) hydroxide bis(diammonium hydrogenphosphate)
;
_space_group_IT_number 2
_symmetry_cell_setting triclinic
_symmetry_Int_Tables_number 2
_symmetry_space_group_name_Hall '-P 1'
_symmetry_space_group_name_H-M 'P -1'
_cell_angle_alpha 118.15(1)
_cell_angle_beta 105.80(1)
_cell_angle_gamma 84.36(1)
_cell_formula_units_Z 1
_cell_length_a 11.51(1)
_cell_length_b 6.484(3)
_cell_length_c 6.329(4)
_cell_volume 400.5
_refine_ls_R_factor_all 0.037
_cod_depositor_comments
;
 Marking atom 'O5' as having one attached hydrogen atom and removing
 dummy hydrogen atom 'H1'.

 Antanas Vaitkus,
 2018-09-21
;
_cod_database_code 1007037

loop_
_symmetry_equiv_pos_as_xyz
x,y,z
-x,-y,-z

loop_
_atom_site_label
_atom_site_type_symbol
_atom_site_symmetry_multiplicity
_atom_site_Wyckoff_symbol
_atom_site_fract_x
_atom_site_fract_y
_atom_site_fract_z
_atom_site_occupancy
_atom_site_attached_hydrogens
_atom_site_calc_flag
Te1 Te6+ 1 a 0. 0. 0. 1. 0 d
P1 P5+ 2 i 0.32463(5) 0.35241(9) 0.8462(1) 1. 0 d
N1 N3- 2 i 0.2201(2) 0.7016(4) 0.4266(5) 1. 4 d
N2 N3- 2 i 0.3903(2) 0.0516(4) 0.2266(4) 1. 4 d
O1 O2- 2 i 0.1829(2) 0.3698(4) 0.7845(4) 1. 1 d
O2 O2- 2 i 0.3671(2) 0.1082(3) 0.6943(4) 1. 0 d
O3 O2- 2 i 0.3723(2) 0.5245(4) 0.7674(4) 1. 0 d
O4 O2- 2 i 0.3834(2) 0.4407(4) 0.1242(4) 1. 0 d
O5 O2- 2 i 0.0016(2) 0.1535(4) 0.8080(4) 1. 1 d
O6 O2- 2 i 0.1138(2) 0.2380(4) 0.2755(4) 1. 1 d
O7 O2- 2 i 0.1424(2) 0.8772(4) 0.9037(5) 1. 1 d

loop_
_atom_type_symbol
_atom_type_oxidation_number
Te6+ 6.000
P5+ 5.000
N3- -3.000
O2- -2.000
H1+ 1.000
